data_7062161
loop_
_publ_author_name
'Anjos, Thiago'
'Gutterres, Elba L.'
'Barancelli, Daniela A.'
'Cargnelutti, Roberta'
'Godoi, Benhur'
'Barcellos, Thiago'
'Schumacher, Ricardo F.'

_publ_section_title
;
 Synthesis of chalcogen-functionalized 4H-chromen-4-ones via
 cyclization/chalcogenation of alkynyl aryl ketones mediated by
 Selectfluor&#x00AE;
;
_journal_issue 3
_journal_name_full 'New Journal of Chemistry'
_journal_page_first 1076
_journal_page_last 1080
_journal_paper_doi 10.1039/D2NJ05567H
_journal_volume 47
_journal_year 2023
_chemical_formula_moiety 'C25 H16 O2 Se'
_chemical_formula_sum 'C25 H16 O2 Se'
_chemical_formula_weight 427.34
_space_group_crystal_system monoclinic
_space_group_IT_number 14
_space_group_name_Hall '-P 2ybc'
_space_group_name_H-M_alt 'P 1 21/c 1'
_atom_sites_solution_hydrogens geom
_audit_creation_method SHELXL-2018/3
_audit_update_record
;
2022-04-29 deposited with the CCDC.	2022-12-11 downloaded from the CCDC.
;
_cell_angle_alpha 90
_cell_angle_beta 107.296(7)
_cell_angle_gamma 90
_cell_formula_units_Z 4
_cell_length_a 13.835(3)
_cell_length_b 16.655(3)
_cell_length_c 8.5970(18)
_cell_measurement_reflns_used 9832
_cell_measurement_temperature 303(2)
_cell_measurement_theta_max 26.76
_cell_measurement_theta_min 2.45
_cell_volume 1891.4(7)
_computing_cell_refinement 'Bruker SAINT'
_computing_data_collection 'Bruker APEX2'
_computing_data_reduction 'Bruker SAINT'
_computing_molecular_graphics 'Bruker SHELXTL'
_computing_publication_material Diamond
_computing_structure_refinement 'SHELXL-2018/3 (Sheldrick, 2018)'
_computing_structure_solution 'SHELXT 2014/5 (Sheldrick, 2014)'
_diffrn_ambient_temperature 303(2)
_diffrn_measured_fraction_theta_full 1.000
_diffrn_measured_fraction_theta_max 0.999
_diffrn_measurement_device_type 'Bruker APEX-II CCD'
_diffrn_measurement_method '\f and \w scans'
_diffrn_radiation_type MoK\a
_diffrn_radiation_wavelength 0.71073
_diffrn_reflns_av_R_equivalents 0.0426
_diffrn_reflns_av_unetI/netI 0.0224
_diffrn_reflns_Laue_measured_fraction_full 1.000
_diffrn_reflns_Laue_measured_fraction_max 0.999
_diffrn_reflns_limit_h_max 19
_diffrn_reflns_limit_h_min -19
_diffrn_reflns_limit_k_max 23
_diffrn_reflns_limit_k_min -23
_diffrn_reflns_limit_l_max 12
_diffrn_reflns_limit_l_min -12
_diffrn_reflns_number 70153
_diffrn_reflns_point_group_measured_fraction_full 1.000
_diffrn_reflns_point_group_measured_fraction_max 0.999
_diffrn_reflns_theta_full 25.242
_diffrn_reflns_theta_max 30.575
_diffrn_reflns_theta_min 1.968
_exptl_absorpt_coefficient_mu 2.003
_exptl_absorpt_correction_T_max 0.7461
_exptl_absorpt_correction_T_min 0.6573
_exptl_absorpt_correction_type multi-scan
_exptl_absorpt_process_details
;
SADABS (Bruker 2014 - version 2014/5) was used to perform the multi-scan
absorption correction.
;
_exptl_crystal_colour colourless
_exptl_crystal_density_diffrn 1.501
_exptl_crystal_description block
_exptl_crystal_F_000 864
_exptl_crystal_size_max 0.333
_exptl_crystal_size_mid 0.136
_exptl_crystal_size_min 0.058
_refine_diff_density_max 0.266
_refine_diff_density_min -0.541
_refine_diff_density_rms 0.054
_refine_ls_extinction_method none
_refine_ls_goodness_of_fit_ref 1.015
_refine_ls_hydrogen_treatment constr
_refine_ls_matrix_type full
_refine_ls_number_parameters 253
_refine_ls_number_reflns 5798
_refine_ls_number_restraints 0
_refine_ls_restrained_S_all 1.015
_refine_ls_R_factor_all 0.0574
_refine_ls_R_factor_gt 0.0326
_refine_ls_shift/su_max 0.002
_refine_ls_shift/su_mean 0.000
_refine_ls_structure_factor_coef Fsqd
_refine_ls_weighting_details 'w=1/[\s^2^(Fo^2^)+(0.0288P)^2^+0.8998P] where P=(Fo^2^+2Fc^2^)/3'
_refine_ls_weighting_scheme calc
_refine_ls_wR_factor_gt 0.0695
_refine_ls_wR_factor_ref 0.0785
_reflns_Friedel_coverage 0.000
_reflns_number_gt 4227
_reflns_number_total 5798
_reflns_threshold_expression 'I > 2\s(I)'
_cod_data_source_file d2nj05567h2.cif
_cod_data_source_block compound_3q
_cod_depositor_comments 'Adding full bibliography for 7062161.cif.'
_cod_original_cell_volume 1891.4(6)
_cod_original_sg_symbol_H-M 'P 21/c'
_cod_database_code 7062161
_shelx_shelxl_version_number 2018/3
_shelx_space_group_comment
;
The symmetry employed for this shelxl refinement is uniquely defined
by the following loop, which should always be used as a source of
symmetry information in preference to the above space-group names.
They are only intended as comments.
;
_shelx_estimated_absorpt_t_min 0.555
_shelx_estimated_absorpt_t_max 0.893

loop_
_space_group_symop_operation_xyz
'x, y, z'
'-x, y+1/2, -z+1/2'
'-x, -y, -z'
'x, -y-1/2, z-1/2'

loop_
_atom_site_label
_atom_site_type_symbol
_atom_site_fract_x
_atom_site_fract_y
_atom_site_fract_z
_atom_site_U_iso_or_equiv
_atom_site_adp_type
_atom_site_occupancy
_atom_site_site_symmetry_order
_atom_site_calc_flag
_atom_site_refinement_flags_posn
_atom_site_refinement_flags_adp
_atom_site_refinement_flags_occupancy
_atom_site_disorder_assembly
_atom_site_disorder_group
Se1 Se 0.71752(2) 0.59561(2) 0.61004(2) 0.04535(7) Uani 1 1 d . . . . .
C1 C 0.78609(13) 0.61795(11) 0.8344(2) 0.0405(4) Uani 1 1 d . . . . .
O1 O 0.61636(10) 0.36107(7) 0.58349(15) 0.0429(3) Uani 1 1 d . . . . .
O2 O 0.54841(11) 0.57056(8) 0.77213(19) 0.0562(4) Uani 1 1 d . . . . .
C2 C 0.80534(13) 0.69754(11) 0.8786(2) 0.0423(4) Uani 1 1 d . . . . .
H2 H 0.780905 0.737823 0.802077 0.051 Uiso 1 1 calc R U . . .
C4 C 0.89506(18) 0.65894(15) 1.1503(3) 0.0630(6) Uani 1 1 d . . . . .
H4 H 0.932542 0.672568 1.255931 0.076 Uiso 1 1 calc R U . . .
C3 C 0.86056(15) 0.71748(13) 1.0355(2) 0.0517(5) Uani 1 1 d . . . . .
H3 H 0.874467 0.771096 1.063483 0.062 Uiso 1 1 calc R U . . .
C5 C 0.8740(2) 0.58040(15) 1.1086(3) 0.0749(7) Uani 1 1 d . . . . .
H5 H 0.895745 0.540668 1.187234 0.090 Uiso 1 1 calc R U . . .
C6 C 0.82053(19) 0.55899(13) 0.9501(3) 0.0629(6) Uani 1 1 d . . . . .
H6 H 0.808074 0.505201 0.922280 0.076 Uiso 1 1 calc R U . . .
C7 C 0.64967(13) 0.49967(10) 0.6394(2) 0.0393(4) Uani 1 1 d . . . . .
C8 C 0.57112(14) 0.50668(11) 0.7213(2) 0.0416(4) Uani 1 1 d . . . . .
C9 C 0.52202(13) 0.43041(11) 0.7383(2) 0.0390(4) Uani 1 1 d . . . . .
C10 C 0.54737(13) 0.36086(10) 0.6704(2) 0.0384(4) Uani 1 1 d . . . . .
C11 C 0.66758(13) 0.42965(10) 0.5736(2) 0.0391(4) Uani 1 1 d . . . . .
C12 C 0.45158(15) 0.42449(12) 0.8252(2) 0.0476(4) Uani 1 1 d . . . . .
H12 H 0.431943 0.470397 0.869451 0.057 Uiso 1 1 calc R U . . .
C13 C 0.41099(16) 0.35124(13) 0.8457(2) 0.0534(5) Uani 1 1 d . . . . .
H13 H 0.364444 0.347831 0.904333 0.064 Uiso 1 1 calc R U . . .
C14 C 0.43936(15) 0.28229(12) 0.7791(2) 0.0504(5) Uani 1 1 d . . . . .
H14 H 0.412480 0.232847 0.794875 0.060 Uiso 1 1 calc R U . . .
C15 C 0.50678(14) 0.28679(11) 0.6902(2) 0.0446(4) Uani 1 1 d . . . . .
H15 H 0.524949 0.240903 0.643939 0.054 Uiso 1 1 calc R U . . .
C16 C 0.73917(13) 0.41438(10) 0.4780(2) 0.0399(4) Uani 1 1 d . . . . .
C17 C 0.70154(14) 0.38540(11) 0.3231(2) 0.0413(4) Uani 1 1 d . . . . .
H17 H 0.632174 0.377389 0.279737 0.050 Uiso 1 1 calc R U . . .
C18 C 0.76599(14) 0.36734(10) 0.2272(2) 0.0417(4) Uani 1 1 d . . . . .
C19 C 0.87167(14) 0.37925(12) 0.2953(3) 0.0485(4) Uani 1 1 d . . . . .
C20 C 0.90808(15) 0.40919(13) 0.4552(3) 0.0577(5) Uani 1 1 d . . . . .
H20 H 0.977255 0.417440 0.500487 0.069 Uiso 1 1 calc R U . . .
C21 C 0.84463(15) 0.42643(13) 0.5454(3) 0.0535(5) Uani 1 1 d . . . . .
H21 H 0.870609 0.446049 0.650943 0.064 Uiso 1 1 calc R U . . .
C22 C 0.72817(17) 0.33710(13) 0.0668(3) 0.0542(5) Uani 1 1 d . . . . .
H22 H 0.658904 0.329180 0.021868 0.065 Uiso 1 1 calc R U . . .
C23 C 0.7916(2) 0.31941(14) -0.0230(3) 0.0660(6) Uani 1 1 d . . . . .
H23 H 0.765767 0.299338 -0.128130 0.079 Uiso 1 1 calc R U . . .
C24 C 0.8956(2) 0.33149(16) 0.0434(3) 0.0742(7) Uani 1 1 d . . . . .
H24 H 0.938554 0.319174 -0.018325 0.089 Uiso 1 1 calc R U . . .
C25 C 0.93521(18) 0.36094(15) 0.1968(3) 0.0668(6) Uani 1 1 d . . . . .
H25 H 1.004651 0.369225 0.237737 0.080 Uiso 1 1 calc R U . . .

loop_
_atom_site_aniso_label
_atom_site_aniso_U_11
_atom_site_aniso_U_22
_atom_site_aniso_U_33
_atom_site_aniso_U_23
_atom_site_aniso_U_13
_atom_site_aniso_U_12
Se1 0.05414(12) 0.04062(10) 0.03964(10) 0.00038(7) 0.01143(8) -0.00866(8)
C1 0.0391(9) 0.0403(9) 0.0410(9) -0.0010(7) 0.0099(7) -0.0022(7)
O1 0.0507(7) 0.0377(6) 0.0440(7) -0.0053(5) 0.0195(6) -0.0050(5)
O2 0.0618(9) 0.0428(7) 0.0702(9) -0.0123(7) 0.0292(7) -0.0024(6)
C2 0.0429(9) 0.0392(9) 0.0463(10) -0.0005(7) 0.0157(8) 0.0005(7)
C4 0.0665(14) 0.0686(14) 0.0449(11) -0.0087(10) 0.0027(10) 0.0049(11)
C3 0.0531(11) 0.0479(11) 0.0538(11) -0.0129(9) 0.0155(9) -0.0017(9)
C5 0.0919(18) 0.0603(14) 0.0541(13) 0.0139(11) -0.0066(13) 0.0032(13)
C6 0.0811(15) 0.0411(10) 0.0538(12) 0.0036(9) 0.0006(11) -0.0006(10)
C7 0.0425(9) 0.0394(9) 0.0352(8) -0.0021(7) 0.0101(7) -0.0055(7)
C8 0.0438(9) 0.0408(9) 0.0381(9) -0.0033(7) 0.0088(7) -0.0009(7)
C9 0.0397(9) 0.0417(9) 0.0329(8) -0.0002(7) 0.0066(7) -0.0020(7)
C10 0.0399(9) 0.0414(9) 0.0323(8) -0.0012(7) 0.0082(7) -0.0031(7)
C11 0.0407(9) 0.0392(8) 0.0355(8) -0.0005(7) 0.0085(7) -0.0044(7)
C12 0.0477(10) 0.0527(11) 0.0433(10) -0.0023(8) 0.0149(8) -0.0005(8)
C13 0.0491(11) 0.0648(13) 0.0496(11) 0.0048(9) 0.0198(9) -0.0061(9)
C14 0.0496(11) 0.0504(11) 0.0483(11) 0.0068(9) 0.0103(9) -0.0106(9)
C15 0.0486(10) 0.0402(9) 0.0420(9) 0.0007(7) 0.0087(8) -0.0046(8)
C16 0.0396(9) 0.0390(9) 0.0411(9) 0.0003(7) 0.0120(7) -0.0008(7)
C17 0.0370(9) 0.0450(9) 0.0431(9) -0.0019(7) 0.0140(7) -0.0035(7)
C18 0.0451(10) 0.0365(9) 0.0470(10) 0.0053(7) 0.0190(8) 0.0032(7)
C19 0.0436(10) 0.0472(10) 0.0582(12) 0.0162(9) 0.0206(9) 0.0111(8)
C20 0.0333(9) 0.0707(14) 0.0649(13) 0.0103(11) 0.0080(9) 0.0034(9)
C21 0.0431(10) 0.0627(12) 0.0483(11) -0.0023(9) 0.0037(9) -0.0014(9)
C22 0.0621(13) 0.0553(12) 0.0505(11) -0.0019(9) 0.0249(10) 0.0000(10)
C23 0.0877(18) 0.0631(14) 0.0586(14) 0.0014(11) 0.0390(13) 0.0122(12)
C24 0.0853(18) 0.0790(17) 0.0769(17) 0.0163(13) 0.0526(15) 0.0296(14)
C25 0.0497(12) 0.0753(15) 0.0841(17) 0.0232(13) 0.0331(12) 0.0215(11)

loop_
_atom_type_symbol
_atom_type_description
_atom_type_scat_dispersion_real
_atom_type_scat_dispersion_imag
_atom_type_scat_source
C C 0.0033 0.0016 'International Tables Vol C Tables 4.2.6.8 and 6.1.1.4'
H H 0.0000 0.0000 'International Tables Vol C Tables 4.2.6.8 and 6.1.1.4'
O O 0.0106 0.0060 'International Tables Vol C Tables 4.2.6.8 and 6.1.1.4'
Se Se -0.0929 2.2259 'International Tables Vol C Tables 4.2.6.8 and 6.1.1.4'

loop_
_geom_angle_atom_site_label_1
_geom_angle_atom_site_label_2
_geom_angle_atom_site_label_3
_geom_angle
_geom_angle_site_symmetry_1
_geom_angle_site_symmetry_3
_geom_angle_publ_flag
C7 Se1 C1 98.35(7) . . ?
C6 C1 C2 119.21(18) . . ?
C6 C1 Se1 123.34(15) . . ?
C2 C1 Se1 117.38(14) . . ?
C11 O1 C10 119.62(13) . . ?
C3 C2 C1 120.33(18) . . ?
C3 C2 H2 119.8 . . ?
C1 C2 H2 119.8 . . ?
C5 C4 C3 119.5(2) . . ?
C5 C4 H4 120.3 . . ?
C3 C4 H4 120.3 . . ?
C4 C3 C2 120.47(19) . . ?
C4 C3 H3 119.8 . . ?
C2 C3 H3 119.8 . . ?
C4 C5 C6 120.9(2) . . ?
C4 C5 H5 119.5 . . ?
C6 C5 H5 119.5 . . ?
C1 C6 C5 119.6(2) . . ?
C1 C6 H6 120.2 . . ?
C5 C6 H6 120.2 . . ?
C11 C7 C8 121.66(16) . . ?
C11 C7 Se1 120.60(13) . . ?
C8 C7 Se1 117.48(12) . . ?
O2 C8 C7 123.09(17) . . ?
O2 C8 C9 122.70(17) . . ?
C7 C8 C9 114.21(15) . . ?
C10 C9 C12 118.01(17) . . ?
C10 C9 C8 119.87(16) . . ?
C12 C9 C8 122.10(17) . . ?
O1 C10 C15 116.12(16) . . ?
O1 C10 C9 121.94(15) . . ?
C15 C10 C9 121.92(17) . . ?
C7 C11 O1 122.36(16) . . ?
C7 C11 C16 127.96(16) . . ?
O1 C11 C16 109.64(14) . . ?
C13 C12 C9 120.50(19) . . ?
C13 C12 H12 119.8 . . ?
C9 C12 H12 119.8 . . ?
C12 C13 C14 120.21(19) . . ?
C12 C13 H13 119.9 . . ?
C14 C13 H13 119.9 . . ?
C15 C14 C13 120.39(18) . . ?
C15 C14 H14 119.8 . . ?
C13 C14 H14 119.8 . . ?
C14 C15 C10 118.94(18) . . ?
C14 C15 H15 120.5 . . ?
C10 C15 H15 120.5 . . ?
C17 C16 C21 119.80(17) . . ?
C17 C16 C11 118.47(16) . . ?
C21 C16 C11 121.69(16) . . ?
C16 C17 C18 121.31(17) . . ?
C16 C17 H17 119.3 . . ?
C18 C17 H17 119.3 . . ?
C22 C18 C17 121.95(17) . . ?
C22 C18 C19 119.31(18) . . ?
C17 C18 C19 118.74(17) . . ?
C20 C19 C18 118.61(18) . . ?
C20 C19 C25 123.5(2) . . ?
C18 C19 C25 117.9(2) . . ?
C21 C20 C19 121.75(18) . . ?
C21 C20 H20 119.1 . . ?
C19 C20 H20 119.1 . . ?
C20 C21 C16 119.80(19) . . ?
C20 C21 H21 120.1 . . ?
C16 C21 H21 120.1 . . ?
C23 C22 C18 121.0(2) . . ?
C23 C22 H22 119.5 . . ?
C18 C22 H22 119.5 . . ?
C22 C23 C24 119.8(2) . . ?
C22 C23 H23 120.1 . . ?
C24 C23 H23 120.1 . . ?
C25 C24 C23 121.2(2) . . ?
C25 C24 H24 119.4 . . ?
C23 C24 H24 119.4 . . ?
C24 C25 C19 120.8(2) . . ?
C24 C25 H25 119.6 . . ?
C19 C25 H25 119.6 . . ?

loop_
_geom_bond_atom_site_label_1
_geom_bond_atom_site_label_2
_geom_bond_distance
_geom_bond_site_symmetry_2
_geom_bond_publ_flag
Se1 C7 1.9076(17) . ?
Se1 C1 1.9161(18) . ?
C1 C6 1.378(3) . ?
C1 C2 1.383(2) . ?
O1 C11 1.360(2) . ?
O1 C10 1.376(2) . ?
O2 C8 1.226(2) . ?
C2 C3 1.378(3) . ?
C2 H2 0.9300 . ?
C4 C5 1.365(3) . ?
C4 C3 1.369(3) . ?
C4 H4 0.9300 . ?
C3 H3 0.9300 . ?
C5 C6 1.390(3) . ?
C5 H5 0.9300 . ?
C6 H6 0.9300 . ?
C7 C11 1.351(2) . ?
C7 C8 1.465(3) . ?
C8 C9 1.468(2) . ?
C9 C10 1.388(2) . ?
C9 C12 1.396(3) . ?
C10 C15 1.387(2) . ?
C11 C16 1.485(3) . ?
C12 C13 1.376(3) . ?
C12 H12 0.9300 . ?
C13 C14 1.391(3) . ?
C13 H13 0.9300 . ?
C14 C15 1.372(3) . ?
C14 H14 0.9300 . ?
C15 H15 0.9300 . ?
C16 C17 1.366(2) . ?
C16 C21 1.415(3) . ?
C17 C18 1.415(2) . ?
C17 H17 0.9300 . ?
C18 C22 1.414(3) . ?
C18 C19 1.418(3) . ?
C19 C20 1.407(3) . ?
C19 C25 1.424(3) . ?
C20 C21 1.364(3) . ?
C20 H20 0.9300 . ?
C21 H21 0.9300 . ?
C22 C23 1.362(3) . ?
C22 H22 0.9300 . ?
C23 C24 1.395(4) . ?
C23 H23 0.9300 . ?
C24 C25 1.360(4) . ?
C24 H24 0.9300 . ?
C25 H25 0.9300 . ?
